data_7233153
loop_
_publ_author_name
'Yulia A. Getmanenko'
'Marina Fonari'
'Chad Risko'
'Bhupinder Sandhu'
'Elena Galan'
'Lingyun Zhu'
'Paul Tongwa'
'Do Kyung Hwang'
'Sanjeev Singh'
'He Wang'
'Shree Prakash Tiwari'
'Yueh-Lin Loo'
'Jean-Luc Bredas'
'Bernard Kippelen'
'Tatiana Timofeeva'
'Seth R. Marder'

_publ_section_title
;
 Benzo[1,2-b:6,5-b']dithiophene(dithiazole)-4,5-dione derivatives:
 synthesis, electronic properties, crystal packing and charge transport
;
_journal_name_full 'Journal of Materials Chemistry C'
_journal_page_first 1467
_journal_page_last 1481
_journal_paper_doi 10.1039/C2TC00805J
_journal_volume 1
_journal_year 2013
_chemical_formula_moiety 'C20 H14 N2 O4 S4'
_chemical_formula_sum 'C20 H14 N2 O4 S4'
_chemical_formula_weight 474.57
_chemical_name_common
;
2,7-Bis-(thiophen-2-yl)
-benzo[1,2-d:4,3-d']bis(thiazole)-4,5-bis-(1,3-dioxolane)
;
_chemical_name_systematic
;
2,7-Bis-(thiophen-2-yl)
-benzo[1,2-d:4,3-d']bis(thiazole)-4,5-bis-(1,3-dioxolane)
;
_space_group_IT_number 14
_space_group_name_Hall '-P 2ybc'
_space_group_name_H-M_alt 'P 1 21/c 1'
_symmetry_cell_setting monoclinic
_symmetry_space_group_name_Hall '-P 2ybc'
_symmetry_space_group_name_H-M 'P 1 21/c 1'
_atom_sites_solution_hydrogens geom
_atom_sites_solution_primary direct
_atom_sites_solution_secondary difmap
_cell_angle_alpha 90.00
_cell_angle_beta 94.645(2)
_cell_angle_gamma 90.00
_cell_formula_units_Z 4
_cell_length_a 7.4786(8)
_cell_length_b 21.309(2)
_cell_length_c 12.5339(13)
_cell_measurement_reflns_used 3849
_cell_measurement_temperature 100(2)
_cell_measurement_theta_max 23.10
_cell_measurement_theta_min 2.51
_cell_volume 1990.9(4)
_computing_cell_refinement 'SAINTPlus, v. 6.2 (Bruker, 2001)'
_computing_data_collection 'APEX2 (Bruker, 2005)'
_computing_data_reduction 'SAINTPlus, v. 6.2 (Bruker, 2001)'
_computing_molecular_graphics 'SHELXTL (Sheldrick, 2008)'
_computing_publication_material 'SHELXTL (Sheldrick, 2008)'
_computing_structure_refinement 'SHELXL-97 (Sheldrick, 2008)'
_computing_structure_solution 'SHELXS-97 (Sheldrick, 2008)'
_diffrn_ambient_temperature 100(2)
_diffrn_measured_fraction_theta_full 1.000
_diffrn_measured_fraction_theta_max 1.000
_diffrn_measurement_device_type 'Bruker APEX-II CCD'
_diffrn_measurement_method '\f and \w scans'
_diffrn_radiation_monochromator graphite
_diffrn_radiation_source 'fine-focus sealed tube'
_diffrn_radiation_type MoK\a
_diffrn_radiation_wavelength 0.71073
_diffrn_reflns_av_R_equivalents 0.0545
_diffrn_reflns_av_sigmaI/netI 0.0313
_diffrn_reflns_limit_h_max 8
_diffrn_reflns_limit_h_min -8
_diffrn_reflns_limit_k_max 25
_diffrn_reflns_limit_k_min -25
_diffrn_reflns_limit_l_max 14
_diffrn_reflns_limit_l_min -14
_diffrn_reflns_number 23402
_diffrn_reflns_theta_full 25.00
_diffrn_reflns_theta_max 25.00
_diffrn_reflns_theta_min 1.89
_exptl_absorpt_coefficient_mu 0.510
_exptl_absorpt_correction_T_max 0.9849
_exptl_absorpt_correction_T_min 0.9701
_exptl_absorpt_correction_type multi-scan
_exptl_absorpt_process_details 'SADABS (Sheldrick, 2003)'
_exptl_crystal_colour yellow
_exptl_crystal_density_diffrn 1.583
_exptl_crystal_density_meas ?
_exptl_crystal_density_method 'not measured'
_exptl_crystal_description needles
_exptl_crystal_F_000 976
_exptl_crystal_size_max 0.06
_exptl_crystal_size_mid 0.05
_exptl_crystal_size_min 0.03
_refine_diff_density_max 0.361
_refine_diff_density_min -0.511
_refine_diff_density_rms 0.053
_refine_ls_extinction_method none
_refine_ls_goodness_of_fit_ref 1.043
_refine_ls_hydrogen_treatment constr
_refine_ls_matrix_type full
_refine_ls_number_parameters 271
_refine_ls_number_reflns 3497
_refine_ls_number_restraints 0
_refine_ls_restrained_S_all 1.043
_refine_ls_R_factor_all 0.0539
_refine_ls_R_factor_gt 0.0380
_refine_ls_shift/su_max 0.004
_refine_ls_shift/su_mean 0.000
_refine_ls_structure_factor_coef Fsqd
_refine_ls_weighting_details 'calc w=1/[\s^2^(Fo^2^)+(0.0392P)^2^+1.7089P] where P=(Fo^2^+2Fc^2^)/3'
_refine_ls_weighting_scheme calc
_refine_ls_wR_factor_gt 0.0886
_refine_ls_wR_factor_ref 0.0976
_reflns_number_gt 2759
_reflns_number_total 3497
_reflns_threshold_expression >2sigma(I)
_cod_data_source_file 1000010.cif
_cod_data_source_block PCOD1000010
_cod_depositor_comments
;
The following automatic conversions were performed:

data item '_symmetry_cell_setting' value 'Monoclinic' was changed to
'monoclinic' in accordance with the built-in table derived from the
CIF Core dictionary named 'cif_core.dic' version 2.4.5 last updated
on 2014-11-21.

data item '_exptl_crystal_density_meas' value 'not measured' was
changed to '?' -- the value is perceived as not measured.

Automatic conversion script
Id: cif_fix_values 6909 2019-04-08 15:41:33Z antanas 
;
_cod_original_sg_symbol_Hall -P2ybc
_cod_original_sg_symbol_H-M P21/c
_cod_database_code 7233153

loop_
_symmetry_equiv_pos_as_xyz
'x, y, z'
'-x, y+1/2, -z+1/2'
'-x, -y, -z'
'x, -y-1/2, z-1/2'

loop_
_atom_site_label
_atom_site_type_symbol
_atom_site_fract_x
_atom_site_fract_y
_atom_site_fract_z
_atom_site_U_iso_or_equiv
_atom_site_adp_type
_atom_site_occupancy
_atom_site_symmetry_multiplicity
_atom_site_calc_flag
_atom_site_refinement_flags
_atom_site_disorder_assembly
_atom_site_disorder_group
S1 S 0.84884(10) 0.60841(3) 0.13194(5) 0.03497(19) Uani 1 1 d . . .
S2 S 0.75851(10) 0.46697(3) -0.02269(5) 0.03553(19) Uani 1 1 d . . .
S3 S 0.56377(12) 0.27734(4) -0.09402(7) 0.0479(2) Uani 1 1 d . . .
S4 S 0.88997(15) 0.72560(4) 0.41856(7) 0.0634(3) Uani 1 1 d . . .
O1 O 0.8650(2) 0.43953(9) 0.35502(15) 0.0351(4) Uani 1 1 d . . .
O2 O 0.6404(3) 0.48952(9) 0.43324(14) 0.0377(5) Uani 1 1 d . . .
O3 O 0.5346(3) 0.38136(8) 0.30733(15) 0.0371(5) Uani 1 1 d . . .
O4 O 0.4057(2) 0.47444(8) 0.25470(15) 0.0335(4) Uani 1 1 d . . .
N1 N 0.8092(3) 0.59117(10) 0.33259(17) 0.0311(5) Uani 1 1 d . . .
N2 N 0.5856(3) 0.38516(10) 0.08133(18) 0.0326(5) Uani 1 1 d . . .
C1 C 0.8576(3) 0.63340(12) 0.2648(2) 0.0305(6) Uani 1 1 d . . .
C2 C 0.7630(3) 0.53676(12) 0.2801(2) 0.0269(6) Uani 1 1 d . . .
C3 C 0.7767(3) 0.53650(12) 0.1722(2) 0.0283(6) Uani 1 1 d . . .
C4 C 0.7247(3) 0.48179(12) 0.1084(2) 0.0294(6) Uani 1 1 d . . .
C5 C 0.6330(3) 0.43339(12) 0.1499(2) 0.0288(6) Uani 1 1 d . . .
C6 C 0.5695(3) 0.43993(12) 0.2614(2) 0.0287(6) Uani 1 1 d . . .
C7 C 0.7087(3) 0.47722(12) 0.3354(2) 0.0284(6) Uani 1 1 d . . .
C8 C 0.8572(5) 0.41233(16) 0.4590(2) 0.0515(8) Uani 1 1 d . . .
H8A H 0.9780 0.4104 0.4975 0.062 Uiso 1 1 calc R . .
H8B H 0.8061 0.3695 0.4538 0.062 Uiso 1 1 calc R . .
C9 C 0.7383(6) 0.4554(2) 0.5137(3) 0.0733(12) Uani 1 1 d . . .
H9A H 0.6564 0.4313 0.5564 0.088 Uiso 1 1 calc R . .
H9B H 0.8104 0.4841 0.5622 0.088 Uiso 1 1 calc R . .
C10 C 0.3518(4) 0.38150(17) 0.3346(3) 0.0559(9) Uani 1 1 d . . .
H10A H 0.3434 0.3944 0.4100 0.067 Uiso 1 1 calc R . .
H10B H 0.2958 0.3397 0.3232 0.067 Uiso 1 1 calc R . .
C11 C 0.2664(4) 0.42908(15) 0.2585(3) 0.0506(8) Uani 1 1 d . . .
H11A H 0.2344 0.4105 0.1871 0.061 Uiso 1 1 calc R . .
H11B H 0.1578 0.4475 0.2861 0.061 Uiso 1 1 calc R . .
C12 C 0.6421(4) 0.39608(12) -0.0129(2) 0.0315(6) Uani 1 1 d . . .
C13 C 0.6185(4) 0.35544(12) -0.1061(2) 0.0334(6) Uani 1 1 d . . .
C14 C 0.6289(4) 0.37127(13) -0.2109(2) 0.0381(7) Uani 1 1 d . . .
H14A H 0.6578 0.4122 -0.2341 0.046 Uiso 1 1 calc R . .
C15 C 0.5925(4) 0.32051(14) -0.2806(2) 0.0440(7) Uani 1 1 d . . .
H15A H 0.5934 0.3236 -0.3562 0.053 Uiso 1 1 calc R . .
C16 C 0.5563(4) 0.26712(14) -0.2299(2) 0.0459(8) Uani 1 1 d . . .
H16 H 0.5297 0.2283 -0.2651 0.055 Uiso 1 1 calc R . .
C17 C 0.9142(3) 0.69694(12) 0.2928(2) 0.0323(6) Uani 1 1 d . . .
C19 C 1.0327(4) 0.79707(15) 0.2874(3) 0.0506(8) Uani 1 1 d . . .
H19A H 1.0878 0.8327 0.2583 0.061 Uiso 1 1 calc R . .
C18 C 0.9906(4) 0.74139(12) 0.2269(3) 0.0391(7) Uani 1 1 d . . .
H18 H 1.0110 0.7353 0.1538 0.047 Uiso 1 1 calc R . .
C20 C 0.9878(5) 0.79463(16) 0.3883(3) 0.0583(9) Uani 1 1 d . . .
H20 H 1.0084 0.8280 0.4380 0.070 Uiso 1 1 calc R . .

loop_
_atom_site_aniso_label
_atom_site_aniso_U_11
_atom_site_aniso_U_22
_atom_site_aniso_U_33
_atom_site_aniso_U_23
_atom_site_aniso_U_13
_atom_site_aniso_U_12
S1 0.0448(4) 0.0296(4) 0.0313(4) -0.0008(3) 0.0083(3) -0.0087(3)
S2 0.0439(4) 0.0341(4) 0.0295(4) -0.0054(3) 0.0085(3) -0.0080(3)
S3 0.0636(5) 0.0314(4) 0.0484(5) -0.0018(3) 0.0029(4) -0.0085(4)
S4 0.0996(8) 0.0453(5) 0.0454(5) -0.0106(4) 0.0056(5) -0.0101(5)
O1 0.0308(10) 0.0393(11) 0.0352(10) 0.0050(9) 0.0022(8) 0.0090(8)
O2 0.0478(12) 0.0393(11) 0.0277(10) 0.0032(8) 0.0125(9) 0.0060(9)
O3 0.0404(11) 0.0276(10) 0.0444(11) 0.0054(9) 0.0109(9) -0.0024(8)
O4 0.0245(9) 0.0330(10) 0.0436(11) 0.0024(8) 0.0065(8) 0.0005(8)
N1 0.0317(12) 0.0303(12) 0.0311(12) -0.0022(10) 0.0009(10) -0.0004(9)
N2 0.0330(12) 0.0287(12) 0.0361(13) -0.0026(10) 0.0026(10) -0.0015(10)
C1 0.0298(14) 0.0288(14) 0.0329(14) -0.0018(12) 0.0020(11) -0.0014(11)
C2 0.0244(13) 0.0289(14) 0.0275(13) -0.0001(11) 0.0032(10) 0.0013(11)
C3 0.0290(14) 0.0269(14) 0.0298(14) -0.0011(11) 0.0064(11) -0.0018(11)
C4 0.0288(14) 0.0288(14) 0.0313(14) -0.0028(11) 0.0062(11) -0.0003(11)
C5 0.0265(13) 0.0290(14) 0.0306(14) 0.0000(11) 0.0010(11) 0.0013(11)
C6 0.0281(13) 0.0234(13) 0.0349(15) 0.0041(11) 0.0053(11) -0.0006(11)
C7 0.0278(13) 0.0301(14) 0.0281(14) 0.0022(11) 0.0067(11) 0.0053(11)
C8 0.059(2) 0.054(2) 0.0400(18) 0.0155(15) -0.0048(16) 0.0095(16)
C9 0.092(3) 0.096(3) 0.0318(18) 0.0125(19) 0.0058(18) 0.036(2)
C10 0.0463(19) 0.053(2) 0.071(2) 0.0126(18) 0.0215(17) -0.0120(16)
C11 0.0323(16) 0.050(2) 0.071(2) 0.0005(17) 0.0111(15) -0.0090(14)
C12 0.0302(14) 0.0295(14) 0.0347(15) -0.0035(12) 0.0014(12) 0.0005(11)
C13 0.0319(15) 0.0285(14) 0.0396(16) -0.0050(12) 0.0018(12) 0.0010(11)
C14 0.0465(17) 0.0294(15) 0.0380(16) -0.0036(12) 0.0011(13) 0.0019(13)
C15 0.0547(19) 0.0394(17) 0.0366(16) -0.0092(13) -0.0048(14) 0.0046(14)
C16 0.0523(19) 0.0348(17) 0.0494(19) -0.0127(14) -0.0035(15) -0.0012(14)
C17 0.0299(14) 0.0301(14) 0.0359(15) -0.0041(12) -0.0029(12) 0.0005(11)
C19 0.0485(19) 0.0331(17) 0.069(2) 0.0001(16) 0.0000(17) -0.0063(14)
C18 0.0356(15) 0.0245(14) 0.0571(19) -0.0073(13) 0.0029(14) -0.0070(12)
C20 0.072(2) 0.0382(18) 0.062(2) -0.0147(17) -0.0088(19) -0.0045(17)

loop_
_atom_type_symbol
_atom_type_description
_atom_type_scat_dispersion_real
_atom_type_scat_dispersion_imag
_atom_type_scat_source
C C 0.0033 0.0016 'International Tables Vol C Tables 4.2.6.8 and 6.1.1.4'
H H 0.0000 0.0000 'International Tables Vol C Tables 4.2.6.8 and 6.1.1.4'
N N 0.0061 0.0033 'International Tables Vol C Tables 4.2.6.8 and 6.1.1.4'
O O 0.0106 0.0060 'International Tables Vol C Tables 4.2.6.8 and 6.1.1.4'
S S 0.1246 0.1234 'International Tables Vol C Tables 4.2.6.8 and 6.1.1.4'

loop_
_geom_angle_atom_site_label_1
_geom_angle_atom_site_label_2
_geom_angle_atom_site_label_3
_geom_angle
_geom_angle_site_symmetry_1
_geom_angle_site_symmetry_3
C3 S1 C1 88.86(12) . .
C4 S2 C12 88.79(13) . .
C16 S3 C13 91.40(14) . .
C20 S4 C17 91.34(16) . .
C7 O1 C8 107.0(2) . .
C7 O2 C9 109.2(2) . .
C6 O3 C10 107.9(2) . .
C11 O4 C6 106.0(2) . .
C1 N1 C2 110.1(2) . .
C12 N2 C5 110.4(2) . .
N1 C1 C17 125.1(2) . .
N1 C1 S1 114.77(19) . .
C17 C1 S1 120.1(2) . .
N1 C2 C3 116.5(2) . .
N1 C2 C7 123.8(2) . .
C3 C2 C7 119.6(2) . .
C2 C3 C4 120.8(2) . .
C2 C3 S1 109.81(19) . .
C4 C3 S1 129.3(2) . .
C5 C4 C3 121.2(2) . .
C5 C4 S2 110.15(19) . .
C3 C4 S2 128.6(2) . .
C4 C5 N2 116.1(2) . .
C4 C5 C6 119.1(2) . .
N2 C5 C6 124.3(2) . .
O3 C6 O4 107.16(19) . .
O3 C6 C5 112.2(2) . .
O4 C6 C5 108.9(2) . .
O3 C6 C7 110.2(2) . .
O4 C6 C7 107.6(2) . .
C5 C6 C7 110.6(2) . .
O2 C7 O1 108.0(2) . .
O2 C7 C2 112.1(2) . .
O1 C7 C2 107.7(2) . .
O2 C7 C6 110.2(2) . .
O1 C7 C6 108.4(2) . .
C2 C7 C6 110.2(2) . .
O1 C8 C9 103.9(2) . .
O1 C8 H8A 111.0 . .
C9 C8 H8A 111.0 . .
O1 C8 H8B 111.0 . .
C9 C8 H8B 111.0 . .
H8A C8 H8B 109.0 . .
O2 C9 C8 106.6(3) . .
O2 C9 H9A 110.4 . .
C8 C9 H9A 110.4 . .
O2 C9 H9B 110.4 . .
C8 C9 H9B 110.4 . .
H9A C9 H9B 108.6 . .
O3 C10 C11 102.4(2) . .
O3 C10 H10A 111.3 . .
C11 C10 H10A 111.3 . .
O3 C10 H10B 111.3 . .
C11 C10 H10B 111.3 . .
H10A C10 H10B 109.2 . .
O4 C11 C10 101.8(2) . .
O4 C11 H11A 111.4 . .
C10 C11 H11A 111.4 . .
O4 C11 H11B 111.4 . .
C10 C11 H11B 111.4 . .
H11A C11 H11B 109.3 . .
N2 C12 C13 126.4(2) . .
N2 C12 S2 114.55(19) . .
C13 C12 S2 119.1(2) . .
C14 C13 C12 127.9(3) . .
C14 C13 S3 110.8(2) . .
C12 C13 S3 121.3(2) . .
C13 C14 C15 112.7(3) . .
C13 C14 H14A 123.6 . .
C15 C14 H14A 123.6 . .
C16 C15 C14 113.2(3) . .
C16 C15 H15A 123.4 . .
C14 C15 H15A 123.4 . .
C15 C16 S3 111.8(2) . .
C15 C16 H16 124.1 . .
S3 C16 H16 124.1 . .
C18 C17 C1 127.6(3) . .
C18 C17 S4 112.2(2) . .
C1 C17 S4 120.2(2) . .
C20 C19 C18 114.1(3) . .
C20 C19 H19A 123.0 . .
C18 C19 H19A 123.0 . .
C17 C18 C19 109.3(3) . .
C17 C18 H18 125.4 . .
C19 C18 H18 125.4 . .
C19 C20 S4 113.0(3) . .
C19 C20 H20 123.5 . .
S4 C20 H20 123.5 . .

loop_
_geom_bond_atom_site_label_1
_geom_bond_atom_site_label_2
_geom_bond_distance
_geom_bond_site_symmetry_2
S1 C3 1.714(3) .
S1 C1 1.745(3) .
S2 C4 1.711(3) .
S2 C12 1.753(3) .
S3 C16 1.713(3) .
S3 C13 1.723(3) .
S4 C20 1.700(4) .
S4 C17 1.714(3) .
O1 C7 1.423(3) .
O1 C8 1.432(3) .
O2 C7 1.391(3) .
O2 C9 1.401(4) .
O3 C6 1.408(3) .
O3 C10 1.436(4) .
O4 C11 1.425(3) .
O4 C6 1.425(3) .
N1 C1 1.309(3) .
N1 C2 1.364(3) .
N2 C12 1.307(3) .
N2 C5 1.368(3) .
C1 C17 1.453(4) .
C2 C3 1.364(3) .
C2 C7 1.517(4) .
C3 C4 1.449(4) .
C4 C5 1.365(4) .
C5 C6 1.518(4) .
C6 C7 1.556(4) .
C8 C9 1.484(5) .
C8 H8A 0.9900 .
C8 H8B 0.9900 .
C9 H9A 0.9900 .
C9 H9B 0.9900 .
C10 C11 1.499(5) .
C10 H10A 0.9900 .
C10 H10B 0.9900 .
C11 H11A 0.9900 .
C11 H11B 0.9900 .
C12 C13 1.453(4) .
C13 C14 1.364(4) .
C14 C15 1.404(4) .
C14 H14A 0.9500 .
C15 C16 1.342(4) .
C15 H15A 0.9500 .
C16 H16 0.9500 .
C17 C18 1.408(4) .
C19 C20 1.336(5) .
C19 C18 1.429(4) .
C19 H19A 0.9500 .
C18 H18 0.9500 .
C20 H20 0.9500 .
